data_7011913
loop_
_publ_author_name
'Parker, Richard J.'
'Lu, Kevin D.'
'Batten, Stuart R.'
'Moubaraki, Boujemaa'
'Murray, Keith S.'
'Spiccia, Leone'
'Cashion, John D.'
'Rae, A. David'
'Willis, Anthony C.'

_publ_section_title
;
 Synthesis, crystal structures and magnetic properties of linear and
 bent trinuclear complexes formed by hexacyanometallates and copper(ii)
 complexes
;
_journal_issue 19
_journal_name_full 'Journal of the Chemical Society, Dalton Transactions'
_journal_page_first 3723
_journal_paper_doi 10.1039/b205749m
_journal_year 2002
_chemical_formula_moiety 'C42 H36 Cu2 Fe N14 +, Cl O4 -, 8(H2 O) '
_chemical_formula_sum 'C42 H52 Cl Cu2 Fe N14 O12'
_chemical_formula_weight 1163.35
_space_group_IT_number 145
_symmetry_cell_setting trigonal
_symmetry_Int_Tables_number 145
_symmetry_space_group_name_Hall 'P 32'
_symmetry_space_group_name_H-M 'P 32'
_audit_creation_date 2001-08-13
_audit_creation_method 'by teXsan v1.8'
_audit_update_record
;
1997-02-04 - Report on C42 H52 Cl Cu2 Fe  N14 O12
by  David C. R. Hockless
for Richard Parker and Leone Spiccia
2001-08-10 - A. David Rae fixes problems
2001-08-13 - Anthony C. Willis makes up cif
2001-03-13 - passes checkcif tests with minor warnings
;
_cell_angle_alpha 90
_cell_angle_beta 90
_cell_angle_gamma 120
_cell_formula_units_Z 3
_cell_length_a 12.665(2)
_cell_length_b 12.665
_cell_length_c 27.860(3)
_cell_measurement_reflns_used 25
_cell_measurement_temperature 296(2)
_cell_measurement_theta_max 49.7
_cell_measurement_theta_min 45.5
_cell_volume 3870.1(7)
_computing_cell_refinement 'MSC/AFC Diffractometer Control'
_computing_data_collection 'MSC/AFC Diffractometer Control'
_computing_data_reduction 'teXsan (MSC, 1992-1997)'
_computing_publication_material 'teXsan (MSC, 1992-1997)'
_computing_structure_refinement RAELS00
_computing_structure_solution
;
SIR92 (Altomare, et. al. 1994)
;
_diffrn_ambient_temperature 296.2
_diffrn_measurement_device_details
;
Rigaku AFC6R diffractometer with extended arm and
evacuated collimator and beam tunnel.
Data cannot be collected beyond \y 60 deg in this configuration.
;
_diffrn_measurement_device_type 'Rigaku AFC6R'
_diffrn_measurement_method \w-2\q
_diffrn_orient_matrix_UB_11 -0.04105
_diffrn_orient_matrix_UB_12 -0.04223
_diffrn_orient_matrix_UB_13 -0.03049
_diffrn_orient_matrix_UB_21 0.07519
_diffrn_orient_matrix_UB_22 -0.00130
_diffrn_orient_matrix_UB_23 -0.00997
_diffrn_orient_matrix_UB_31 -0.03120
_diffrn_orient_matrix_UB_32 -0.08079
_diffrn_orient_matrix_UB_33 0.01610
_diffrn_radiation_detector 'scintillation counter'
_diffrn_radiation_monochromator graphite
_diffrn_radiation_source 'Rigaku rotating anode'
_diffrn_radiation_type 'Cu K\a'
_diffrn_radiation_wavelength 1.5418
_diffrn_reflns_av_R_equivalents 0.04747
_diffrn_reflns_av_sigmaI/netI 0.060
_diffrn_reflns_limit_h_max 14
_diffrn_reflns_limit_h_min -12
_diffrn_reflns_limit_k_max 0
_diffrn_reflns_limit_k_min -14
_diffrn_reflns_limit_l_max 31
_diffrn_reflns_limit_l_min 0
_diffrn_reflns_number 6212
_diffrn_reflns_reduction_process 'Lp corrections applied'
_diffrn_reflns_theta_max 60.05
_diffrn_reflns_theta_min 0.00
_diffrn_standards_decay_% -0.94
_diffrn_standards_interval_count 150
_diffrn_standards_number 3
_exptl_absorpt_coefficient_mu 4.269
_exptl_absorpt_correction_T_max .426
_exptl_absorpt_correction_T_min .309
_exptl_absorpt_correction_type psi-scan
_exptl_absorpt_process_details
;
\y scans (North,Phillips & Matthews, 1968)
;
_exptl_crystal_colour green
_exptl_crystal_density_diffrn 1.497
_exptl_crystal_density_meas ?
_exptl_crystal_description prism
_exptl_crystal_F_000 1797.00
_exptl_crystal_size_max 0.22
_exptl_crystal_size_mid 0.20
_exptl_crystal_size_min 0.20
_refine_diff_density_max 0.56
_refine_diff_density_min -0.54
_refine_ls_abs_structure_details 'Flack H D (1983), Acta Cryst. A39, 876-881'
_refine_ls_extinction_method none
_refine_ls_goodness_of_fit_all 1.35
_refine_ls_goodness_of_fit_ref 1.41
_refine_ls_hydrogen_treatment noref
_refine_ls_matrix_type full
_refine_ls_number_constraints 0
_refine_ls_number_parameters 260
_refine_ls_number_reflns 3290
_refine_ls_number_restraints 0
_refine_ls_R_factor_all 0.057
_refine_ls_R_factor_gt 0.044
_refine_ls_shift/su_max 0.2
_refine_ls_shift/su_mean 0.03
_refine_ls_structure_factor_coef F
_refine_ls_weighting_details 'w = 1/[\s^2^(Fo) + 0.0009|Fo|^2^]'
_refine_ls_weighting_scheme sigma
_refine_ls_wR_factor_all 0.063
_refine_ls_wR_factor_ref 0.061
_reflns_number_gt 3183
_reflns_number_total 3845
_reflns_threshold_expression I>3.00\s(I)
_cod_data_source_file b205749m.txt
_cod_data_source_block PAR2
_cod_original_cell_volume 3870(1)
_cod_original_sg_symbol_H-M 'P 32       '
_cod_original_formula_sum 'C42 H52 Cl Cu2 Fe N14 O12 '
_cod_database_code 7011913

loop_
_symmetry_equiv_pos_site_id
_symmetry_equiv_pos_as_xyz
1 x,y,z
2 -y,x-y,2/3+z
3 -x+y,-x,1/3+z

loop_
_atom_site_aniso_label
_atom_site_aniso_U_11
_atom_site_aniso_U_22
_atom_site_aniso_U_33
_atom_site_aniso_U_12
_atom_site_aniso_U_13
_atom_site_aniso_U_23
CU1 0.0315(4) 0.0334(5) 0.0147(3) 0.0168(4) 0.0011(4) 0.0007(3)
CU2 0.0315(4) 0.0334(5) 0.0147(3) 0.0168(4) 0.0011(4) 0.0007(3)
FE1 0.028(1) 0.025(1) 0.014(1) 0.012(1) 0.000(1) 0.000(1)
C101 0.025(3) 0.028(3) 0.022(3) 0.013(2) -0.004(2) 0.001(2)
N11 0.042(3) 0.038(3) 0.021(2) 0.021(2) 0.000(2) 0.001(2)
C201 0.025(3) 0.028(3) 0.022(3) 0.013(2) -0.004(2) 0.001(2)
N21 0.042(3) 0.038(3) 0.021(2) 0.021(2) 0.000(2) 0.001(2)
C301 0.043(3) 0.031(3) 0.021(3) 0.018(3) -0.002(2) -0.003(2)
N31 0.086(5) 0.047(3) 0.037(3) 0.043(3) -0.006(3) -0.005(2)
C401 0.043(3) 0.031(3) 0.021(3) 0.018(3) -0.002(2) -0.003(2)
N41 0.086(5) 0.047(3) 0.037(3) 0.043(3) -0.006(3) -0.005(2)
C501 0.037(4) 0.030(3) 0.022(3) 0.013(3) -0.002(2) 0.006(2)
N51 0.042(4) 0.052(3) 0.053(3) 0.008(3) -0.008(3) 0.014(3)
C601 0.037(4) 0.030(3) 0.022(3) 0.013(3) -0.002(2) 0.006(2)
N61 0.042(4) 0.052(3) 0.053(3) 0.008(3) -0.008(3) 0.014(3)
N15 0.037(1) 0.037(1) 0.018(1) 0.020(1) 0.000(1) 0.000(1)
N12 0.032(1) 0.031(1) 0.023(1) 0.016(1) 0.001(1) 0.001(1)
C102 0.037(1) 0.033(1) 0.028(1) 0.019(1) 0.000(1) -0.002(1)
C103 0.043(1) 0.034(1) 0.040(1) 0.021(1) -0.001(1) -0.001(1)
C104 0.045(1) 0.036(1) 0.043(2) 0.023(1) 0.001(1) 0.006(1)
C105 0.044(1) 0.039(1) 0.034(1) 0.023(1) 0.003(1) 0.010(1)
C106 0.037(1) 0.035(1) 0.024(1) 0.019(1) 0.003(1) 0.005(1)
C107 0.042(1) 0.041(1) 0.020(1) 0.022(1) 0.004(1) 0.005(1)
N13 0.030(1) 0.032(1) 0.026(1) 0.014(1) 0.001(1) 0.001(1)
C108 0.032(1) 0.034(1) 0.034(1) 0.015(1) 0.005(1) 0.006(1)
C109 0.033(1) 0.035(1) 0.054(2) 0.013(1) 0.005(1) 0.008(1)
C110 0.034(1) 0.034(1) 0.063(2) 0.011(1) -0.005(1) -0.001(1)
C111 0.037(1) 0.037(1) 0.048(1) 0.015(1) -0.011(1) -0.008(1)
C112 0.033(1) 0.034(1) 0.031(1) 0.016(1) -0.006(1) -0.004(1)
C113 0.040(1) 0.040(1) 0.023(1) 0.021(1) -0.006(1) -0.004(1)
N14 0.031(1) 0.034(1) 0.023(1) 0.017(1) 0.002(1) 0.001(1)
C114 0.031(1) 0.036(1) 0.031(1) 0.017(1) 0.000(1) 0.001(1)
C115 0.032(1) 0.043(1) 0.044(1) 0.021(1) 0.003(1) 0.003(1)
C116 0.039(1) 0.050(1) 0.045(2) 0.026(1) 0.011(1) 0.005(1)
C117 0.044(1) 0.049(1) 0.033(1) 0.028(1) 0.011(1) 0.003(1)
C118 0.038(1) 0.040(1) 0.024(1) 0.022(1) 0.006(1) 0.001(1)
C119 0.043(1) 0.042(1) 0.019(1) 0.024(1) 0.002(1) -0.002(1)
N25 0.037(1) 0.037(1) 0.018(1) 0.020(1) 0.001(1) 0.001(1)
N22 0.033(1) 0.031(1) 0.023(1) 0.016(1) 0.001(1) 0.000(1)
C202 0.038(1) 0.035(1) 0.027(1) 0.020(1) 0.000(1) -0.003(1)
C203 0.044(1) 0.037(1) 0.038(1) 0.024(1) 0.000(1) -0.003(1)
C204 0.044(1) 0.035(1) 0.043(2) 0.023(1) 0.000(1) 0.002(1)
C205 0.042(1) 0.036(1) 0.036(1) 0.021(1) 0.002(1) 0.007(1)
C206 0.036(1) 0.033(1) 0.026(1) 0.018(1) 0.002(1) 0.004(1)
C207 0.039(1) 0.039(1) 0.022(1) 0.021(1) 0.005(1) 0.007(1)
N23 0.030(1) 0.032(1) 0.026(1) 0.014(1) -0.001(1) 0.000(1)
C208 0.031(1) 0.033(1) 0.036(1) 0.014(1) 0.003(1) 0.004(1)
C209 0.031(1) 0.035(1) 0.055(2) 0.012(1) 0.000(1) 0.003(1)
C210 0.035(1) 0.038(1) 0.061(2) 0.013(1) -0.011(1) -0.006(1)
C211 0.039(1) 0.041(1) 0.044(1) 0.018(1) -0.014(1) -0.010(1)
C212 0.035(1) 0.036(1) 0.028(1) 0.017(1) -0.007(1) -0.004(1)
C213 0.041(1) 0.041(1) 0.021(1) 0.022(1) -0.005(1) -0.003(1)
N24 0.031(1) 0.033(1) 0.023(1) 0.016(1) 0.002(1) 0.001(1)
C214 0.031(1) 0.036(1) 0.030(1) 0.017(1) -0.001(1) 0.001(1)
C215 0.032(1) 0.042(1) 0.045(1) 0.020(1) 0.001(1) 0.003(1)
C216 0.036(1) 0.049(1) 0.048(2) 0.024(1) 0.011(1) 0.007(1)
C217 0.041(1) 0.049(1) 0.036(1) 0.026(1) 0.013(1) 0.006(1)
C218 0.036(1) 0.040(1) 0.025(1) 0.021(1) 0.007(1) 0.003(1)
C219 0.043(1) 0.043(1) 0.019(1) 0.024(1) 0.004(1) 0.001(1)
CL1 0.063(4) 0.071(4) 0.049(2) 0.035(2) 0.003(1) 0.011(1)
O11 0.157(7) 0.091(5) 0.075(3) 0.063(4) 0.027(4) 0.037(3)
O12 0.273(11) 0.087(5) 0.123(7) 0.089(6) 0.043(6) -0.001(3)
O13 0.104(7) 0.319(13) 0.116(6) 0.097(7) -0.043(4) 0.002(7)
O14 0.097(4) 0.160(8) 0.088(4) 0.058(5) 0.041(4) 0.021(4)
O1 0.131(9) 0.112(8) 0.094(7) 0.072(7) 0.035(6) 0.021(6)
O2 0.216(14) 0.262(15) 0.095(8) 0.179(13) 0.020(9) 0.038(9)
O3 0.116(8) 0.132(8) 0.063(5) 0.072(7) -0.023(5) -0.035(5)
O4 0.099(6) 0.079(5) 0.056(4) 0.068(5) 0.013(4) 0.007(4)
O5 0.056(4) 0.035(3) 0.082(5) 0.012(3) -0.021(4) 0.000(3)
O6 0.055(4) 0.029(3) 0.096(5) 0.021(3) -0.008(4) 0.003(3)
O7 0.072(5) 0.053(4) 0.073(5) 0.015(4) -0.008(4) -0.012(4)
O8 0.087(6) 0.066(5) 0.070(5) 0.029(4) 0.013(4) -0.011(4)
H1C102 0.041 0.036 0.027 0.021 -0.001 -0.005
H1C103 0.050 0.037 0.047 0.026 -0.002 -0.005
H1C104 0.052 0.038 0.054 0.026 0.002 0.009
H1C105 0.053 0.047 0.035 0.028 0.005 0.015
H1C107 0.051 0.050 0.020 0.029 0.002 0.006
H2C107 0.043 0.043 0.023 0.023 0.008 0.009
H1C108 0.037 0.038 0.030 0.018 0.009 0.009
H1C109 0.037 0.039 0.065 0.014 0.012 0.015
H1C110 0.037 0.036 0.083 0.010 -0.009 -0.003
H1C111 0.045 0.043 0.053 0.019 -0.020 -0.015
H1C113 0.049 0.047 0.025 0.027 -0.011 -0.008
H2C113 0.040 0.041 0.025 0.022 -0.007 -0.002
H1C114 0.033 0.037 0.030 0.018 -0.005 -0.001
H1C115 0.033 0.047 0.056 0.022 -0.001 0.002
H1C116 0.043 0.059 0.058 0.032 0.016 0.008
H1C117 0.056 0.060 0.034 0.037 0.015 0.003
H1C119 0.054 0.052 0.019 0.032 0.004 -0.002
H2C119 0.045 0.041 0.023 0.024 -0.002 -0.006
H1C202 0.042 0.039 0.025 0.023 0.001 -0.004
H1C203 0.052 0.042 0.044 0.030 0.000 -0.007
H1C204 0.051 0.038 0.055 0.027 0.000 0.004
H1C205 0.049 0.041 0.040 0.025 0.004 0.013
H1C207 0.039 0.039 0.027 0.020 0.008 0.009
H2C207 0.049 0.047 0.023 0.027 0.005 0.009
H1C208 0.034 0.036 0.033 0.016 0.008 0.008
H1C209 0.033 0.038 0.069 0.011 0.006 0.009
H1C210 0.038 0.041 0.080 0.013 -0.018 -0.010
H1C211 0.049 0.049 0.047 0.024 -0.022 -0.015
H1C213 0.043 0.043 0.023 0.024 -0.006 -0.001
H2C213 0.052 0.050 0.021 0.029 -0.008 -0.006
H1C214 0.034 0.038 0.029 0.019 -0.005 -0.001
H1C215 0.033 0.047 0.055 0.021 -0.004 0.001
H1C216 0.039 0.057 0.063 0.028 0.016 0.010
H1C217 0.052 0.060 0.038 0.034 0.019 0.009
H1C219 0.047 0.044 0.020 0.026 0.000 -0.004
H2C219 0.053 0.053 0.020 0.031 0.008 0.004
H1O1 0.131 0.112 0.094 0.072 0.035 0.021
H2O1 0.131 0.112 0.094 0.072 0.035 0.021
H1O2 0.216 0.262 0.095 0.179 0.020 0.038
H2O2 0.216 0.262 0.095 0.179 0.020 0.038
H1O3 0.116 0.132 0.063 0.072 -0.023 -0.035
H2O3 0.116 0.132 0.063 0.072 -0.023 -0.035
H1O4 0.099 0.079 0.056 0.068 0.013 0.007
H2O4 0.099 0.079 0.056 0.068 0.013 0.007
H1O5 0.056 0.035 0.082 0.012 -0.021 0.000
H2O5 0.056 0.035 0.082 0.012 -0.021 0.000
H1O6 0.055 0.029 0.096 0.021 -0.008 0.003
H2O6 0.055 0.029 0.096 0.021 -0.008 0.003
H1O7 0.072 0.053 0.073 0.015 -0.008 -0.012
H2O7 0.072 0.053 0.073 0.015 -0.008 -0.012
H1O8 0.087 0.066 0.070 0.029 0.013 -0.011
H2O8 0.087 0.066 0.070 0.029 0.013 -0.011

loop_
_atom_site_label
_atom_site_fract_x
_atom_site_fract_y
_atom_site_fract_z
_atom_site_occupancy
_atom_site_U_iso_or_equiv
_atom_site_refinement_flags
_atom_site_thermal_displace_type
_atom_site_calc_flag
_atom_site_calc_attached_atom
CU1 0.3487(1) 0.3311(1) 0.6782(1) 1.0 0.0263(2) . Uani d ?
CU2 0.3744(1) 0.3591(1) 0.3217(1) 1.0 0.0263(2) . Uani d ?
FE1 0.3514(1) 0.3272(1) 0.5000 1.0 0.023(1) . Uani d ?
C101 0.3324(6) 0.3255(6) 0.5685(2) 1.0 0.026(1) . Uani d ?
N11 0.3296(6) 0.3238(6) 0.6092(2) 1.0 0.033(1) . Uani d ?
C201 0.3689(6) 0.3288(6) 0.4314(2) 1.0 0.026(1) . Uani d ?
N21 0.3748(6) 0.3355(6) 0.3903(2) 1.0 0.033(1) . Uani d ?
C301 0.3112(7) 0.4561(7) 0.4906(3) 1.0 0.032(1) . Uani d ?
N31 0.2897(8) 0.5315(7) 0.4833(3) 1.0 0.053(2) . Uani d ?
C401 0.3886(7) 0.1977(7) 0.5115(3) 1.0 0.032(1) . Uani d ?
N41 0.4088(8) 0.1227(7) 0.5208(3) 1.0 0.053(2) . Uani d ?
C501 0.1809(7) 0.2080(7) 0.4918(3) 1.0 0.031(1) . Uani d ?
N51 0.0798(7) 0.1385(7) 0.4858(3) 1.0 0.056(2) . Uani d ?
C601 0.5212(7) 0.4458(6) 0.5063(3) 1.0 0.031(1) . Uani d ?
N61 0.6233(7) 0.5187(7) 0.5097(3) 1.0 0.056(2) . Uani d ?
N15 0.3687(5) 0.3437(5) 0.7501(2) 1.0 0.030(1) . Uani d ?
N12 0.3354(4) 0.1613(3) 0.6903(1) 1.0 0.029(1) . Uani d ?
C102 0.3493(4) 0.0903(4) 0.6586(2) 1.0 0.032(1) . Uani d ?
C103 0.3583(5) -0.0098(4) 0.6726(2) 1.0 0.038(1) . Uani d ?
C104 0.3525(5) -0.0368(4) 0.7210(2) 1.0 0.040(1) . Uani d ?
C105 0.3381(5) 0.0370(4) 0.7537(2) 1.0 0.038(1) . Uani d ?
C106 0.3299(3) 0.1350(4) 0.7372(2) 1.0 0.032(1) . Uani d ?
C107 0.3141(6) 0.2205(5) 0.7698(2) 1.0 0.033(1) . Uani d ?
N13 0.5274(3) 0.4750(3) 0.6785(2) 1.0 0.030(1) . Uani d ?
C108 0.5823(4) 0.5533(4) 0.6426(2) 1.0 0.034(1) . Uani d ?
C109 0.6816(4) 0.6683(4) 0.6501(2) 1.0 0.043(1) . Uani d ?
C110 0.7249(5) 0.7027(4) 0.6964(2) 1.0 0.046(1) . Uani d ?
C111 0.6678(4) 0.6213(4) 0.7335(2) 1.0 0.042(1) . Uani d ?
C112 0.5696(3) 0.5086(4) 0.7233(2) 1.0 0.033(1) . Uani d ?
C113 0.5013(5) 0.4138(5) 0.7611(2) 1.0 0.034(1) . Uani d ?
N14 0.1994(3) 0.3462(4) 0.6942(1) 1.0 0.029(1) . Uani d ?
C114 0.1022(4) 0.3143(5) 0.6665(2) 1.0 0.032(1) . Uani d ?
C115 -0.0007(4) 0.3143(5) 0.6832(2) 1.0 0.039(1) . Uani d ?
C116 -0.0023(4) 0.3486(5) 0.7302(2) 1.0 0.043(1) . Uani d ?
C117 0.0986(5) 0.3816(5) 0.7589(2) 1.0 0.040(1) . Uani d ?
C118 0.1975(4) 0.3794(3) 0.7398(2) 1.0 0.033(1) . Uani d ?
C119 0.3114(5) 0.4136(6) 0.7679(2) 1.0 0.034(1) . Uani d ?
N25 0.3778(5) 0.3839(5) 0.2502(2) 1.0 0.030(1) . Uani d ?
N22 0.3796(4) 0.5279(3) 0.3222(1) 1.0 0.029(1) . Uani d ?
C202 0.3435(5) 0.5742(4) 0.3573(2) 1.0 0.032(1) . Uani d ?
C203 0.3228(5) 0.6703(4) 0.3496(2) 1.0 0.038(1) . Uani d ?
C204 0.3401(5) 0.7195(4) 0.3040(2) 1.0 0.040(1) . Uani d ?
C205 0.3775(5) 0.6713(4) 0.2677(2) 1.0 0.037(1) . Uani d ?
C206 0.3964(3) 0.5758(3) 0.2780(2) 1.0 0.031(1) . Uani d ?
C207 0.4370(5) 0.5170(5) 0.2411(2) 1.0 0.033(1) . Uani d ?
N23 0.1946(3) 0.2285(4) 0.3084(1) 1.0 0.030(1) . Uani d ?
C208 0.1195(4) 0.1430(4) 0.3391(2) 1.0 0.034(1) . Uani d ?
C209 0.0096(4) 0.0448(4) 0.3245(2) 1.0 0.043(1) . Uani d ?
C210 -0.0229(4) 0.0355(4) 0.2767(2) 1.0 0.047(1) . Uani d ?
C211 0.0552(5) 0.1243(5) 0.2450(2) 1.0 0.042(1) . Uani d ?
C212 0.1629(4) 0.2193(4) 0.2620(2) 1.0 0.034(1) . Uani d ?
C213 0.2538(5) 0.3202(5) 0.2305(2) 1.0 0.034(1) . Uani d ?
N24 0.5316(3) 0.3567(4) 0.3082(1) 1.0 0.029(1) . Uani d ?
C214 0.6185(4) 0.3758(5) 0.3397(2) 1.0 0.032(1) . Uani d ?
C215 0.7314(4) 0.3949(5) 0.3255(2) 1.0 0.039(1) . Uani d ?
C216 0.7545(4) 0.3941(6) 0.2770(2) 1.0 0.043(1) . Uani d ?
C217 0.6642(4) 0.3743(5) 0.2444(2) 1.0 0.040(1) . Uani d ?
C218 0.5542(4) 0.3560(3) 0.2611(2) 1.0 0.033(1) . Uani d ?
C219 0.4503(5) 0.3338(6) 0.2287(2) 1.0 0.034(1) . Uani d ?
CL1 0.6802(2) 0.9592(3) 0.5838(1) 1.0 0.061(3) . Uani d ?
O11 0.6965(10) 1.0463(9) 0.5512(4) 1.0 0.107(4) . Uani d ?
O12 0.6443(14) 0.8497(10) 0.5608(4) 1.0 0.161(5) . Uani d ?
O13 0.7818(12) 1.0018(17) 0.6117(4) 1.0 0.184(6) . Uani d ?
O14 0.5779(10) 0.9387(11) 0.6133(4) 1.0 0.118(5) . Uani d ?
O1 0.0035(9) -0.3832(10) 0.4478(4) 1.0 0.108(3) . Uani d ?
O2 -0.0055(13) -0.2281(15) 0.3845(4) 1.0 0.165(5) . Uani d ?
O3 -0.2371(9) -0.5860(10) 0.4462(3) 1.0 0.100(3) . Uani d ?
O4 0.2644(7) 0.7352(7) 0.4644(2) 1.0 0.067(2) . Uani d ?
O5 0.8146(6) 0.7689(5) 0.5196(3) 1.0 0.063(2) . Uani d ?
O6 0.3738(6) -0.1076(5) 0.5440(3) 1.0 0.060(2) . Uani d ?
O7 -0.0770(7) -0.0866(6) 0.4377(3) 1.0 0.074(2) . Uani d ?
O8 -0.0295(8) 0.2585(7) 0.5556(3) 1.0 0.079(2) . Uani d ?
H1C102 0.3535 0.1100 0.6237 1.0 0.034 . Uani d ?
H1C103 0.3687 -0.0618 0.6481 1.0 0.043 . Uani d ?
H1C104 0.3587 -0.1086 0.7321 1.0 0.047 . Uani d ?
H1C105 0.3337 0.0194 0.7889 1.0 0.044 . Uani d ?
H1C107 0.3535 0.2242 0.8014 1.0 0.038 . Uani d ?
H2C107 0.2250 0.1885 0.7748 1.0 0.036 . Uani d ?
H1C108 0.5508 0.5282 0.6092 1.0 0.035 . Uani d ?
H1C109 0.7213 0.7255 0.6226 1.0 0.049 . Uani d ?
H1C110 0.7965 0.7853 0.7029 1.0 0.056 . Uani d ?
H1C111 0.6974 0.6441 0.7672 1.0 0.048 . Uani d ?
H1C113 0.5134 0.4549 0.7929 1.0 0.039 . Uani d ?
H2C113 0.5338 0.3563 0.7624 1.0 0.035 . Uani d ?
H1C114 0.1037 0.2895 0.6325 1.0 0.033 . Uani d ?
H1C115 -0.0724 0.2900 0.6617 1.0 0.044 . Uani d ?
H1C116 -0.0754 0.3495 0.7433 1.0 0.050 . Uani d ?
H1C117 0.0995 0.4068 0.7930 1.0 0.046 . Uani d ?
H1C119 0.2902 0.3946 0.8026 1.0 0.040 . Uani d ?
H2C119 0.3699 0.5028 0.7641 1.0 0.035 . Uani d ?
H1C202 0.3310 0.5384 0.3902 1.0 0.034 . Uani d ?
H1C203 0.2957 0.7035 0.3765 1.0 0.043 . Uani d ?
H1C204 0.3259 0.7890 0.2974 1.0 0.046 . Uani d ?
H1C205 0.3907 0.7053 0.2344 1.0 0.042 . Uani d ?
H1C207 0.5275 0.5539 0.2429 1.0 0.035 . Uani d ?
H2C207 0.4138 0.5311 0.2084 1.0 0.038 . Uani d ?
H1C208 0.1432 0.1499 0.3736 1.0 0.035 . Uani d ?
H1C209 -0.0452 -0.0182 0.3482 1.0 0.049 . Uani d ?
H1C210 -0.1017 -0.0344 0.2651 1.0 0.056 . Uani d ?
H1C211 0.0338 0.1196 0.2102 1.0 0.049 . Uani d ?
H1C213 0.2262 0.3810 0.2260 1.0 0.035 . Uani d ?
H2C213 0.2560 0.2846 0.1988 1.0 0.039 . Uani d ?
H1C214 0.6015 0.3763 0.3747 1.0 0.033 . Uani d ?
H1C215 0.7952 0.4090 0.3499 1.0 0.044 . Uani d ?
H1C216 0.8353 0.4076 0.2657 1.0 0.051 . Uani d ?
H1C217 0.6787 0.3733 0.2092 1.0 0.047 . Uani d ?
H1C219 0.3967 0.2441 0.2237 1.0 0.036 . Uani d ?
H2C219 0.4836 0.3742 0.1970 1.0 0.040 . Uani d ?
H1O1 -0.0070 -0.3297 0.4242 1.0 0.108 . Uani d ?
H2O1 0.0921 -0.3478 0.4553 1.0 0.108 . Uani d ?
H1O2 -0.0323 -0.1746 0.4004 1.0 0.165 . Uani d ?
H2O2 -0.0071 -0.2195 0.3489 1.0 0.165 . Uani d ?
H1O3 -0.1504 -0.5184 0.4452 1.0 0.100 . Uani d ?
H2O3 -0.2865 -0.5597 0.4656 1.0 0.100 . Uani d ?
H1O4 0.2717 0.6611 0.4699 1.0 0.067 . Uani d ?
H2O4 0.3021 0.7929 0.4919 1.0 0.067 . Uani d ?
H1O5 0.7573 0.6799 0.5143 1.0 0.063 . Uani d ?
H2O5 0.7688 0.8072 0.5334 1.0 0.063 . Uani d ?
H1O6 0.3866 -0.0251 0.5360 1.0 0.060 . Uani d ?
H2O6 0.4398 -0.0954 0.5669 1.0 0.060 . Uani d ?
H1O7 -0.0194 -0.0043 0.4512 1.0 0.074 . Uani d ?
H2O7 -0.1204 -0.1449 0.4645 1.0 0.074 . Uani d ?
H1O8 0.0136 0.2287 0.5343 1.0 0.079 . Uani d ?
H2O8 -0.1184 0.1966 0.5566 1.0 0.079 . Uani d ?

loop_
_atom_type_symbol
_atom_type_oxidation_number
_atom_type_number_in_cell
_atom_type_scat_dispersion_real
_atom_type_scat_dispersion_imag
_atom_type_scat_source
C 0 126 0.017 0.009
;International Tables for Crystallography
(1992, Vol. C, Tables 4.2.6.8 and 6.1.1.1)
;
H 0 156 0.000 0.000
;International Tables for Crystallography
(1992, Vol. C, Table 6.1.1.2)
;
Cl 0 3 0.348 0.702
;International Tables for Crystallography
(1992, Vol. C, Tables 4.2.6.8 and 6.1.1.1)
;
Cu 0 6 -2.019 0.589
;International Tables for Crystallography
(1992, Vol. C, Tables 4.2.6.8 and 6.1.1.1)
;
Fe 0 3 -1.179 3.204
;International Tables for Crystallography
(1992, Vol. C, Tables 4.2.6.8 and 6.1.1.1)
;
N 0 42 0.029 0.018
;International Tables for Crystallography
(1992, Vol. C, Tables 4.2.6.8 and 6.1.1.1)
;
O 0 36 0.047 0.032
;International Tables for Crystallography
(1992, Vol. C, Tables 4.2.6.8 and 6.1.1.1)
;

loop_
_geom_angle_atom_site_label_1
_geom_angle_atom_site_label_2
_geom_angle_atom_site_label_3
_geom_angle
_geom_angle_site_symmetry_1
_geom_angle_site_symmetry_2
_geom_angle_site_symmetry_3
_geom_angle_publ_flag
N11 CU1 N15 178.2(2) . . . yes
N11 CU1 N12 99.6(2) . . . yes
N11 CU1 N13 95.8(2) . . . yes
N11 CU1 N14 97.0(2) . . . yes
N15 CU1 N12 82.2(2) . . . yes
N15 CU1 N13 83.6(2) . . . yes
N15 CU1 N14 82.0(2) . . . yes
N12 CU1 N13 113.1(2) . . . yes
N12 CU1 N14 117.2(2) . . . yes
N13 CU1 N14 124.8(2) . . . yes
N21 CU2 N25 178.6(2) . . . yes
N21 CU2 N22 98.6(2) . . . yes
N21 CU2 N23 98.1(2) . . . yes
N21 CU2 N24 95.9(2) . . . yes
N25 CU2 N22 82.0(2) . . . yes
N25 CU2 N23 82.9(2) . . . yes
N25 CU2 N24 82.7(2) . . . yes
N22 CU2 N23 106.0(2) . . . yes
N22 CU2 N24 118.7(2) . . . yes
N23 CU2 N24 130.2(2) . . . yes
C101 FE1 C201 179.4(3) . . . yes
C101 FE1 C301 93.4(3) . . . yes
C101 FE1 C401 84.8(3) . . . yes
C101 FE1 C501 91.4(3) . . . yes
C101 FE1 C601 90.2(3) . . . yes
C201 FE1 C301 86.2(3) . . . yes
C201 FE1 C401 95.5(3) . . . yes
C201 FE1 C501 88.2(3) . . . yes
C201 FE1 C601 90.2(3) . . . yes
C301 FE1 C401 178.1(3) . . . yes
C301 FE1 C501 88.9(3) . . . yes
C301 FE1 C601 91.0(3) . . . yes
C401 FE1 C501 90.4(3) . . . yes
C401 FE1 C601 89.8(3) . . . yes
C501 FE1 C601 178.4(3) . . . yes
FE1 C101 N11 174.3(7) . . . yes
CU1 N11 C101 172.2(6) . . . yes
FE1 C201 N21 174.4(7) . . . yes
CU2 N21 C201 172.6(6) . . . yes
FE1 C301 N31 177.2(7) . . . yes
FE1 C401 N41 176.0(7) . . . yes
FE1 C501 N51 178.3(7) . . . yes
FE1 C601 N61 178.9(7) . . . yes
CU1 N15 C107 108.4(3) . . . yes
CU1 N15 C113 108.1(3) . . . yes
CU1 N15 C119 107.4(3) . . . yes
C107 N15 C113 110.6(4) . . . yes
C107 N15 C119 113.6(4) . . . yes
C113 N15 C119 108.6(4) . . . yes
CU1 N12 C102 128.0(3) . . . yes
CU1 N12 C106 112.2(3) . . . yes
C102 N12 C106 119.0(3) . . . yes
N12 C102 C103 122.1(3) . . . yes
C102 C103 C104 118.8(3) . . . yes
C103 C104 C105 119.0(3) . . . yes
C104 C105 C106 119.0(3) . . . yes
N12 C106 C105 122.1(3) . . . yes
N12 C106 C107 114.8(3) . . . yes
C105 C106 C107 123.1(3) . . . yes
N15 C107 C106 112.4(3) . . . yes
CU1 N13 C108 125.7(2) . . . yes
CU1 N13 C112 111.6(2) . . . yes
C108 N13 C112 119.0(3) . . . yes
N13 C108 C109 122.1(3) . . . yes
C108 C109 C110 118.8(3) . . . yes
C109 C110 C111 119.0(3) . . . yes
C110 C111 C112 119.0(3) . . . yes
N13 C112 C111 122.1(3) . . . yes
N13 C112 C113 114.8(3) . . . yes
C111 C112 C113 123.1(3) . . . yes
N15 C113 C112 111.2(3) . . . yes
CU1 N14 C114 127.1(3) . . . yes
CU1 N14 C118 113.5(2) . . . yes
C114 N14 C118 119.0(3) . . . yes
N14 C114 C115 122.1(3) . . . yes
C114 C115 C116 118.8(3) . . . yes
C115 C116 C117 119.0(3) . . . yes
C116 C117 C118 119.0(3) . . . yes
N14 C118 C117 122.1(3) . . . yes
N14 C118 C119 114.8(3) . . . yes
C117 C118 C119 123.1(3) . . . yes
N15 C119 C118 109.9(3) . . . yes
CU2 N25 C207 107.7(3) . . . yes
CU2 N25 C213 110.4(3) . . . yes
CU2 N25 C219 107.7(3) . . . yes
C207 N25 C213 110.8(4) . . . yes
C207 N25 C219 110.5(4) . . . yes
C213 N25 C219 109.7(4) . . . yes
CU2 N22 C202 127.4(2) . . . yes
CU2 N22 C206 111.8(2) . . . yes
C202 N22 C206 119.0(3) . . . yes
N22 C202 C203 122.1(3) . . . yes
C202 C203 C204 118.8(3) . . . yes
C203 C204 C205 119.0(3) . . . yes
C204 C205 C206 119.0(3) . . . yes
N22 C206 C205 122.1(3) . . . yes
N22 C206 C207 114.8(3) . . . yes
C205 C206 C207 123.1(3) . . . yes
N25 C207 C206 110.1(3) . . . yes
CU2 N23 C208 126.0(3) . . . yes
CU2 N23 C212 113.8(3) . . . yes
C208 N23 C212 119.0(3) . . . yes
N23 C208 C209 122.1(3) . . . yes
C208 C209 C210 118.8(3) . . . yes
C209 C210 C211 119.0(3) . . . yes
C210 C211 C212 119.0(3) . . . yes
N23 C212 C211 122.1(3) . . . yes
N23 C212 C213 114.8(3) . . . yes
C211 C212 C213 123.1(3) . . . yes
N25 C213 C212 113.9(3) . . . yes
CU2 N24 C214 126.8(3) . . . yes
CU2 N24 C218 113.2(3) . . . yes
C214 N24 C218 119.0(3) . . . yes
N24 C214 C215 122.1(3) . . . yes
C214 C215 C216 118.8(3) . . . yes
C215 C216 C217 119.0(3) . . . yes
C216 C217 C218 119.0(3) . . . yes
N24 C218 C217 122.1(3) . . . yes
N24 C218 C219 114.8(3) . . . yes
C217 C218 C219 123.1(3) . . . yes
N25 C219 C218 110.4(3) . . . yes
O11 CL1 O12 110.1(7) . . . yes
O11 CL1 O13 109.2(9) . . . yes
O11 CL1 O14 106.5(6) . . . yes
O12 CL1 O13 115.7(10) . . . yes
O12 CL1 O14 105.6(8) . . . yes
O13 CL1 O14 109.3(8) . . . yes
C301 N31 O4 173.7(8) . . . no
C401 N41 O6 160.8(7) . . . no
C501 N51 O7 141.6(7) . . . no
C501 N51 O8 97.5(7) . . . no
O7 N51 O8 120.7(3) . . . no
C601 N61 O5 151.0(7) . . . no
C601 N61 O3 104.6(7) . . 1_665 no
O5 N61 O3 100.0(3) . . 1_665 no
CL1 O11 O8 108.7(6) . . 1_665 no
CL1 O12 O5 125.5(9) . . . no
CL1 O13 O2 123.7(8) . . 3_665 no
CL1 O14 O6 105.8(6) . . 1_565 no
O2 O1 O3 103.4(5) . . . no
O2 O1 O4 100.4(4) . . 1_545 no
O3 O1 O4 154.1(5) . . 1_545 no
O13 O2 O1 132.5(6) 2_654 . . no
O13 O2 O7 120.7(5) 2_654 . . no
O1 O2 O7 105.5(5) . . . no
N61 O3 O1 100.4(4) 1_445 . . no
N31 O4 O1 100.3(4) . . 1_565 no
N31 O4 O6 105.0(3) . . 1_565 no
O1 O4 O6 121.2(3) 1_565 . 1_565 no
N61 O5 O12 93.4(4) . . . no
N61 O5 O7 120.3(3) . . 1_665 no
O12 O5 O7 106.5(3) . . 1_665 no
N41 O6 O14 105.6(3) . . 1_545 no
N41 O6 O4 108.6(3) . . 1_545 no
O14 O6 O4 134.6(3) 1_545 . 1_545 no
N51 O7 O5 97.9(3) . . 1_445 no
O2 O7 O5 102.8(4) . . 1_445 no
N51 O8 O11 97.2(3) . . 1_445 no
N51 O8 O11 97.2(3) . . 1_445 no

loop_
_geom_bond_atom_site_label_1
_geom_bond_atom_site_label_2
_geom_bond_distance
_geom_bond_site_symmetry_1
_geom_bond_site_symmetry_2
_geom_bond_publ_flag
CU1 N11 1.932(4) . . yes
CU1 N15 2.017(4) . . yes
CU1 N12 2.099(3) . . yes
CU1 N13 2.079(3) . . yes
CU1 N14 2.043(3) . . yes
CU2 N21 1.933(4) . . yes
CU2 N25 2.016(4) . . yes
CU2 N22 2.105(3) . . yes
CU2 N23 2.071(3) . . yes
CU2 N24 2.042(3) . . yes
FE1 C101 1.921(5) . . yes
FE1 C201 1.922(5) . . yes
FE1 C301 1.955(7) . . yes
FE1 C401 1.947(7) . . yes
FE1 C501 1.933(8) . . yes
FE1 C601 1.918(7) . . yes
C101 N11 1.136(7) . . yes
C201 N21 1.149(7) . . yes
C301 N31 1.134(9) . . yes
C401 N41 1.130(9) . . yes
C501 N51 1.147(9) . . yes
C601 N61 1.158(9) . . yes
N15 C107 1.461(7) . . yes
N15 C113 1.486(7) . . yes
N15 C119 1.483(7) . . yes
N12 C102 1.333(4) . . yes
N12 C106 1.342(4) . . yes
C102 C103 1.384(4) . . yes
C103 C104 1.383(5) . . yes
C104 C105 1.382(5) . . yes
C105 C106 1.374(4) . . yes
C106 C107 1.502(4) . . yes
N13 C108 1.333(4) . . yes
N13 C112 1.342(4) . . yes
C108 C109 1.384(4) . . yes
C109 C110 1.383(5) . . yes
C110 C111 1.382(5) . . yes
C111 C112 1.374(4) . . yes
C112 C113 1.502(4) . . yes
N14 C114 1.333(4) . . yes
N14 C118 1.342(4) . . yes
C114 C115 1.384(4) . . yes
C115 C116 1.383(5) . . yes
C116 C117 1.382(5) . . yes
C117 C118 1.374(4) . . yes
C118 C119 1.502(4) . . yes
N25 C207 1.484(7) . . yes
N25 C213 1.466(7) . . yes
N25 C219 1.479(7) . . yes
N22 C202 1.333(4) . . yes
N22 C206 1.342(4) . . yes
C202 C203 1.384(4) . . yes
C203 C204 1.383(5) . . yes
C204 C205 1.382(5) . . yes
C205 C206 1.374(4) . . yes
C206 C207 1.502(4) . . yes
N23 C208 1.333(4) . . yes
N23 C212 1.342(4) . . yes
C208 C209 1.384(4) . . yes
C209 C210 1.383(5) . . yes
C210 C211 1.382(5) . . yes
C211 C212 1.374(4) . . yes
C212 C213 1.502(4) . . yes
N24 C214 1.333(4) . . yes
N24 C218 1.342(4) . . yes
C214 C215 1.384(4) . . yes
C215 C216 1.383(5) . . yes
C216 C217 1.382(5) . . yes
C217 C218 1.374(4) . . yes
C218 C219 1.502(4) . . yes
CL1 O11 1.362(9) . . yes
CL1 O12 1.383(10) . . yes
CL1 O13 1.362(11) . . yes
CL1 O14 1.444(9) . . yes

loop_
_geom_contact_atom_site_label_1
_geom_contact_atom_site_label_2
_geom_contact_distance
_geom_contact_site_symmetry_1
_geom_contact_site_symmetry_2
_geom_contact_publ_flag
N31 O4 2.805(9) . . yes
N41 O6 2.798(9) . . yes
N51 O7 2.864(10) . . yes
N51 O8 3.180(12) . . yes
N61 O3 3.217(13) . 1_665 yes
N61 O5 2.883(9) . . yes
O11 O8 3.155(13) . 1_665 yes
O12 O5 3.036(15) . . yes
O13 O2 2.957(16) . 3_665 yes
O14 O6 3.041(13) . 1_565 yes
O1 O2 2.684(16) . . yes
O1 O3 2.839(14) . . yes
O1 O4 2.902(13) . 1_545 yes
O2 O7 2.802(15) . . yes
O3 N61 3.217(13) . 1_445 yes
O4 O6 2.836(10) . 1_565 yes
O5 O7 2.816(10) . 1_665 yes
O2 O13 2.957(16) . 2_654 yes
O4 O1 2.902(13) . 1_565 yes
O6 O14 3.041(13) . 1_545 yes
O6 O4 2.836(10) . 1_545 yes
O7 O5 2.816(10) . 1_445 yes
O8 O11 3.155(13) . 1_445 yes
